data_7222376
loop_
_publ_author_name
'Chen, Shangjun'
'Li, Wenlong'
'Li, Xin'
'Zhu, Weihong'

_publ_section_title
;
 Substitution effect on photochromic properties of
 benzo[b]thiophene-1,1-dioxide based diarylethenes
;
_journal_name_full 'RSC Adv.'
_journal_paper_doi 10.1039/C5RA18116J
_journal_year 2015
_chemical_formula_sum 'C20 H18 O2 S3'
_chemical_formula_weight 386.52
_chemical_name_systematic
; 
 ? 
;
_space_group_IT_number 14
_symmetry_cell_setting monoclinic
_symmetry_space_group_name_Hall '-P 2yn'
_symmetry_space_group_name_H-M 'P 1 21/n 1'
_atom_sites_solution_hydrogens geom
_atom_sites_solution_primary direct
_atom_sites_solution_secondary difmap
_audit_creation_method SHELXL-97
_audit_update_record
;
2015-05-27 deposited with the CCDC.
2015-09-30 downloaded from the CCDC.
;
_cell_angle_alpha 90.00
_cell_angle_beta 114.690(2)
_cell_angle_gamma 90.00
_cell_formula_units_Z 4
_cell_length_a 9.2440(11)
_cell_length_b 21.127(3)
_cell_length_c 10.5457(12)
_cell_measurement_reflns_used 1759
_cell_measurement_temperature 293(2)
_cell_measurement_theta_max 47.426
_cell_measurement_theta_min 4.668
_cell_volume 1871.3(4)
_computing_cell_refinement 'Bruker SMART'
_computing_data_collection 'Bruker SMART'
_computing_data_reduction 'Bruker SHELXTL'
_computing_molecular_graphics 'Bruker SHELXTL'
_computing_publication_material 'Bruker SHELXTL'
_computing_structure_refinement 'SHELXL-97 (Sheldrick, 1997)'
_computing_structure_solution 'SHELXS-97 (Sheldrick, 1990)'
_diffrn_ambient_temperature 293(2)
_diffrn_measured_fraction_theta_full 0.996
_diffrn_measured_fraction_theta_max 0.996
_diffrn_measurement_device_type 'CCD area detector'
_diffrn_measurement_method 'phi and omega scans'
_diffrn_radiation_monochromator graphite
_diffrn_radiation_source 'fine-focus sealed tube'
_diffrn_radiation_type MoK\a
_diffrn_radiation_wavelength 0.71073
_diffrn_reflns_av_R_equivalents 0.0569
_diffrn_reflns_av_sigmaI/netI 0.0715
_diffrn_reflns_limit_h_max 11
_diffrn_reflns_limit_h_min -11
_diffrn_reflns_limit_k_max 25
_diffrn_reflns_limit_k_min -25
_diffrn_reflns_limit_l_max 10
_diffrn_reflns_limit_l_min -12
_diffrn_reflns_number 9822
_diffrn_reflns_theta_full 25.49
_diffrn_reflns_theta_max 25.49
_diffrn_reflns_theta_min 1.93
_exptl_absorpt_coefficient_mu 0.407
_exptl_absorpt_correction_T_max 1.00000
_exptl_absorpt_correction_T_min 0.83643
_exptl_absorpt_correction_type empirical
_exptl_absorpt_process_details sadabs
_exptl_crystal_colour colorless
_exptl_crystal_density_diffrn 1.372
_exptl_crystal_density_method 'not measured'
_exptl_crystal_description prismatic
_exptl_crystal_F_000 808
_exptl_crystal_size_max 0.214
_exptl_crystal_size_mid 0.193
_exptl_crystal_size_min 0.036
_refine_diff_density_max 0.428
_refine_diff_density_min -0.343
_refine_diff_density_rms 0.064
_refine_ls_extinction_method none
_refine_ls_goodness_of_fit_ref 0.973
_refine_ls_hydrogen_treatment constr
_refine_ls_matrix_type full
_refine_ls_number_parameters 230
_refine_ls_number_reflns 3462
_refine_ls_number_restraints 0
_refine_ls_restrained_S_all 0.973
_refine_ls_R_factor_all 0.0915
_refine_ls_R_factor_gt 0.0596
_refine_ls_shift/su_max 0.032
_refine_ls_shift/su_mean 0.005
_refine_ls_structure_factor_coef Fsqd
_refine_ls_weighting_details 'calc w=1/[\s^2^(Fo^2^)+(0.0648P)^2^+0.0000P] where P=(Fo^2^+2Fc^2^)/3'
_refine_ls_weighting_scheme calc
_refine_ls_wR_factor_gt 0.1267
_refine_ls_wR_factor_ref 0.1395
_reflns_number_gt 2336
_reflns_number_total 3462
_reflns_threshold_expression >2sigma(I)
_cod_data_source_file c5ra18116j2.cif
_cod_data_source_block cd20162
_cod_depositor_comments
;
The following automatic conversions were performed:

'_symmetry_cell_setting' value 'Monoclinic' changed to 'monoclinic'
according to
/usr/data/users/saulius/crontab/automatic-downloads/rss-feeds/RSC/lib/dictionaries/cif_core.dic
dictionary named 'cif_core.dic' version 2.4.2 from 2011-04-26.

Automatic conversion script
Id: cif_fix_values 3271 2015-04-21 07:52:19Z andrius 
;
_cod_original_sg_symbol_H-M P2(1)/n
_cod_database_code 7222376

loop_
_symmetry_equiv_pos_as_xyz
'x, y, z'
'-x+1/2, y+1/2, -z+1/2'
'-x, -y, -z'
'x-1/2, -y-1/2, z-1/2'

loop_
_atom_site_label
_atom_site_type_symbol
_atom_site_fract_x
_atom_site_fract_y
_atom_site_fract_z
_atom_site_U_iso_or_equiv
_atom_site_adp_type
_atom_site_occupancy
_atom_site_symmetry_multiplicity
_atom_site_calc_flag
_atom_site_refinement_flags
S1 S 0.05980(11) 0.10535(4) 0.41539(9) 0.0428(3) Uani 1 1 d .
S2 S 0.58849(12) 0.12781(5) 0.85080(10) 0.0518(3) Uani 1 1 d .
S3 S 0.08710(13) 0.12075(4) 1.03390(9) 0.0496(3) Uani 1 1 d .
O1 O 0.1197(3) 0.15554(13) 0.3588(3) 0.0637(8) Uani 1 1 d .
O2 O 0.0843(3) 0.04182(12) 0.3816(3) 0.0621(8) Uani 1 1 d .
C1 C -0.1403(4) 0.11740(15) 0.3826(4) 0.0394(9) Uani 1 1 d .
C2 C -0.2707(5) 0.11522(16) 0.2561(4) 0.0504(10) Uani 1 1 d .
H2 H -0.2590 0.1074 0.1741 0.060 Uiso 1 1 calc R
C3 C -0.4185(5) 0.12479(17) 0.2538(4) 0.0563(11) Uani 1 1 d .
H3 H -0.5083 0.1245 0.1694 0.068 Uiso 1 1 calc R
C4 C -0.4338(5) 0.13491(18) 0.3775(4) 0.0568(11) Uani 1 1 d .
H4 H -0.5348 0.1401 0.3750 0.068 Uiso 1 1 calc R
C5 C -0.3023(5) 0.13752(16) 0.5045(4) 0.0461(9) Uani 1 1 d .
H5 H -0.3144 0.1450 0.5864 0.055 Uiso 1 1 calc R
C6 C -0.1529(4) 0.12883(14) 0.5078(3) 0.0366(8) Uani 1 1 d .
C7 C 0.0053(4) 0.12737(14) 0.6321(3) 0.0350(8) Uani 1 1 d .
C8 C 0.1287(4) 0.11563(14) 0.5993(3) 0.0354(8) Uani 1 1 d .
C9 C 0.3007(4) 0.11036(15) 0.6821(3) 0.0359(8) Uani 1 1 d .
C10 C 0.3924(4) 0.15109(17) 0.7845(4) 0.0435(9) Uani 1 1 d .
C11 C 0.5494(5) 0.06304(17) 0.7414(4) 0.0458(9) Uani 1 1 d .
C12 C 0.3939(4) 0.06083(17) 0.6584(4) 0.0421(9) Uani 1 1 d .
H12 H 0.3492 0.0298 0.5907 0.050 Uiso 1 1 calc R
C13 C 0.3470(5) 0.20930(17) 0.8369(4) 0.0607(11) Uani 1 1 d .
H13A H 0.2576 0.2287 0.7628 0.091 Uiso 1 1 calc R
H13B H 0.4352 0.2382 0.8696 0.091 Uiso 1 1 calc R
H13C H 0.3188 0.1988 0.9122 0.091 Uiso 1 1 calc R
C14 C 0.6797(5) 0.02008(19) 0.7441(4) 0.0633(12) Uani 1 1 d .
H14A H 0.6529 0.0036 0.6522 0.095 Uiso 1 1 calc R
H14B H 0.6922 -0.0143 0.8074 0.095 Uiso 1 1 calc R
H14C H 0.7776 0.0434 0.7746 0.095 Uiso 1 1 calc R
C15 C 0.0176(4) 0.13533(15) 0.7751(3) 0.0353(8) Uani 1 1 d .
C16 C -0.0498(4) 0.18807(16) 0.8182(4) 0.0433(9) Uani 1 1 d .
H16 H -0.1084 0.2199 0.7577 0.052 Uiso 1 1 calc R
C17 C -0.0196(4) 0.18688(16) 0.9553(4) 0.0423(9) Uani 1 1 d .
C18 C 0.0958(4) 0.09412(16) 0.8815(3) 0.0397(9) Uani 1 1 d .
C19 C 0.1783(5) 0.03378(16) 0.8814(4) 0.0529(10) Uani 1 1 d .
H19A H 0.1500 0.0205 0.7869 0.079 Uiso 1 1 calc R
H19B H 0.1469 0.0019 0.9297 0.079 Uiso 1 1 calc R
H19C H 0.2914 0.0400 0.9276 0.079 Uiso 1 1 calc R
C20 C -0.0715(6) 0.23316(18) 1.0368(4) 0.0625(12) Uani 1 1 d .
H20A H 0.0204 0.2532 1.1067 0.094 Uiso 1 1 calc R
H20B H -0.1288 0.2111 1.0810 0.094 Uiso 1 1 calc R
H20C H -0.1393 0.2647 0.9747 0.094 Uiso 1 1 calc R

loop_
_atom_site_aniso_label
_atom_site_aniso_U_11
_atom_site_aniso_U_22
_atom_site_aniso_U_33
_atom_site_aniso_U_23
_atom_site_aniso_U_13
_atom_site_aniso_U_12
S1 0.0417(6) 0.0579(6) 0.0296(5) -0.0076(4) 0.0156(4) 0.0005(5)
S2 0.0402(6) 0.0684(7) 0.0433(6) -0.0064(5) 0.0141(5) -0.0074(5)
S3 0.0623(7) 0.0559(6) 0.0345(6) -0.0026(4) 0.0241(5) -0.0016(5)
O1 0.061(2) 0.092(2) 0.0425(16) 0.0066(14) 0.0265(15) -0.0110(16)
O2 0.0553(18) 0.0729(18) 0.0515(17) -0.0269(14) 0.0157(14) 0.0090(15)
C1 0.042(2) 0.038(2) 0.036(2) -0.0027(15) 0.0134(18) 0.0023(16)
C2 0.054(3) 0.054(2) 0.034(2) -0.0052(18) 0.009(2) 0.001(2)
C3 0.044(3) 0.062(3) 0.048(3) 0.000(2) 0.003(2) 0.005(2)
C4 0.039(3) 0.062(3) 0.063(3) 0.002(2) 0.015(2) 0.010(2)
C5 0.044(2) 0.052(2) 0.044(2) 0.0027(17) 0.019(2) 0.0047(19)
C6 0.036(2) 0.0352(19) 0.0359(19) 0.0030(15) 0.0129(16) 0.0016(16)
C7 0.040(2) 0.0328(18) 0.0333(19) 0.0000(15) 0.0168(17) 0.0002(16)
C8 0.038(2) 0.0379(19) 0.0315(19) -0.0020(15) 0.0156(17) 0.0005(16)
C9 0.039(2) 0.041(2) 0.0307(18) 0.0010(15) 0.0174(17) -0.0023(16)
C10 0.045(2) 0.051(2) 0.039(2) -0.0031(17) 0.0215(19) -0.0100(18)
C11 0.046(3) 0.056(2) 0.040(2) 0.0022(17) 0.0227(19) -0.0007(19)
C12 0.036(2) 0.054(2) 0.034(2) 0.0000(16) 0.0125(18) -0.0010(18)
C13 0.060(3) 0.058(3) 0.069(3) -0.014(2) 0.033(2) -0.011(2)
C14 0.048(3) 0.077(3) 0.065(3) 0.011(2) 0.024(2) 0.016(2)
C15 0.035(2) 0.0408(19) 0.0317(19) -0.0058(15) 0.0162(17) -0.0039(17)
C16 0.042(2) 0.051(2) 0.042(2) -0.0003(17) 0.0220(18) 0.0008(18)
C17 0.042(2) 0.052(2) 0.041(2) -0.0097(17) 0.0247(18) -0.0078(18)
C18 0.042(2) 0.044(2) 0.035(2) -0.0041(16) 0.0188(18) -0.0063(17)
C19 0.067(3) 0.049(2) 0.043(2) 0.0015(18) 0.024(2) 0.003(2)
C20 0.079(3) 0.062(3) 0.059(3) -0.014(2) 0.042(2) -0.002(2)

loop_
_atom_type_symbol
_atom_type_description
_atom_type_scat_dispersion_real
_atom_type_scat_dispersion_imag
_atom_type_scat_source
C C 0.0033 0.0016 'International Tables Vol C Tables 4.2.6.8 and 6.1.1.4'
H H 0.0000 0.0000 'International Tables Vol C Tables 4.2.6.8 and 6.1.1.4'
O O 0.0106 0.0060 'International Tables Vol C Tables 4.2.6.8 and 6.1.1.4'
S S 0.1246 0.1234 'International Tables Vol C Tables 4.2.6.8 and 6.1.1.4'

loop_
_geom_angle_atom_site_label_1
_geom_angle_atom_site_label_2
_geom_angle_atom_site_label_3
_geom_angle
O2 S1 O1 117.39(17)
O2 S1 C1 110.55(16)
O1 S1 C1 111.67(16)
O2 S1 C8 111.31(15)
O1 S1 C8 109.73(16)
C1 S1 C8 93.72(16)
C10 S2 C11 93.68(18)
C17 S3 C18 93.24(16)
C2 C1 C6 122.5(4)
C2 C1 S1 127.7(3)
C6 C1 S1 109.7(3)
C3 C2 C1 118.4(4)
C3 C2 H2 120.8
C1 C2 H2 120.8
C2 C3 C4 119.9(4)
C2 C3 H3 120.0
C4 C3 H3 120.0
C5 C4 C3 121.6(4)
C5 C4 H4 119.2
C3 C4 H4 119.2
C6 C5 C4 119.0(4)
C6 C5 H5 120.5
C4 C5 H5 120.5
C5 C6 C1 118.6(3)
C5 C6 C7 128.6(3)
C1 C6 C7 112.8(3)
C8 C7 C15 124.9(3)
C8 C7 C6 113.6(3)
C15 C7 C6 121.4(3)
C7 C8 C9 133.4(3)
C7 C8 S1 110.2(3)
C9 C8 S1 116.4(2)
C10 C9 C12 112.1(3)
C10 C9 C8 125.8(3)
C12 C9 C8 122.1(3)
C9 C10 C13 129.9(4)
C9 C10 S2 110.0(3)
C13 C10 S2 120.1(3)
C12 C11 C14 128.9(4)
C12 C11 S2 109.4(3)
C14 C11 S2 121.6(3)
C11 C12 C9 114.7(3)
C11 C12 H12 122.6
C9 C12 H12 122.6
C10 C13 H13A 109.5
C10 C13 H13B 109.5
H13A C13 H13B 109.5
C10 C13 H13C 109.5
H13A C13 H13C 109.5
H13B C13 H13C 109.5
C11 C14 H14A 109.5
C11 C14 H14B 109.5
H14A C14 H14B 109.5
C11 C14 H14C 109.5
H14A C14 H14C 109.5
H14B C14 H14C 109.5
C18 C15 C16 112.6(3)
C18 C15 C7 123.8(3)
C16 C15 C7 123.6(3)
C17 C16 C15 113.6(3)
C17 C16 H16 123.2
C15 C16 H16 123.2
C16 C17 C20 128.7(4)
C16 C17 S3 110.6(3)
C20 C17 S3 120.7(3)
C15 C18 C19 130.0(3)
C15 C18 S3 110.0(3)
C19 C18 S3 120.1(3)
C18 C19 H19A 109.5
C18 C19 H19B 109.5
H19A C19 H19B 109.5
C18 C19 H19C 109.5
H19A C19 H19C 109.5
H19B C19 H19C 109.5
C17 C20 H20A 109.5
C17 C20 H20B 109.5
H20A C20 H20B 109.5
C17 C20 H20C 109.5
H20A C20 H20C 109.5
H20B C20 H20C 109.5

loop_
_geom_bond_atom_site_label_1
_geom_bond_atom_site_label_2
_geom_bond_distance
S1 O2 1.431(2)
S1 O1 1.437(3)
S1 C1 1.752(4)
S1 C8 1.784(3)
S2 C10 1.720(4)
S2 C11 1.728(4)
S3 C17 1.712(4)
S3 C18 1.736(3)
C1 C2 1.375(5)
C1 C6 1.394(5)
C2 C3 1.371(5)
C2 H2 0.9300
C3 C4 1.386(5)
C3 H3 0.9300
C4 C5 1.384(5)
C4 H4 0.9300
C5 C6 1.379(5)
C5 H5 0.9300
C6 C7 1.502(5)
C7 C8 1.346(5)
C7 C15 1.473(4)
C8 C9 1.464(5)
C9 C10 1.364(4)
C9 C12 1.442(5)
C10 C13 1.479(5)
C11 C12 1.336(5)
C11 C14 1.499(5)
C12 H12 0.9300
C13 H13A 0.9600
C13 H13B 0.9600
C13 H13C 0.9600
C14 H14A 0.9600
C14 H14B 0.9600
C14 H14C 0.9600
C15 C18 1.365(5)
C15 C16 1.440(4)
C16 C17 1.353(5)
C16 H16 0.9300
C17 C20 1.507(5)
C18 C19 1.486(5)
C19 H19A 0.9600
C19 H19B 0.9600
C19 H19C 0.9600
C20 H20A 0.9600
C20 H20B 0.9600
C20 H20C 0.9600

loop_
_geom_hbond_atom_site_label_D
_geom_hbond_atom_site_label_H
_geom_hbond_atom_site_label_A
_geom_hbond_distance_DH
_geom_hbond_distance_HA
_geom_hbond_distance_DA
_geom_hbond_angle_DHA
_geom_hbond_site_symmetry_A
C20 H20C O1 0.96 2.65 3.567(5) 159.9 4_566
C19 H19A O2 0.96 2.52 3.242(4) 131.7 3_556

loop_
_geom_torsion_atom_site_label_1
_geom_torsion_atom_site_label_2
_geom_torsion_atom_site_label_3
_geom_torsion_atom_site_label_4
_geom_torsion
O2 S1 C1 C2 -64.2(4)
O1 S1 C1 C2 68.4(4)
C8 S1 C1 C2 -178.6(3)
O2 S1 C1 C6 114.4(2)
O1 S1 C1 C6 -112.9(2)
C8 S1 C1 C6 0.0(3)
C6 C1 C2 C3 0.1(5)
S1 C1 C2 C3 178.6(3)
C1 C2 C3 C4 -1.4(6)
C2 C3 C4 C5 1.9(6)
C3 C4 C5 C6 -1.0(6)
C4 C5 C6 C1 -0.3(5)
C4 C5 C6 C7 -177.7(3)
C2 C1 C6 C5 0.8(5)
S1 C1 C6 C5 -178.0(3)
C2 C1 C6 C7 178.6(3)
S1 C1 C6 C7 -0.2(3)
C5 C6 C7 C8 177.8(3)
C1 C6 C7 C8 0.3(4)
C5 C6 C7 C15 0.4(5)
C1 C6 C7 C15 -177.1(3)
C15 C7 C8 C9 -3.5(6)
C6 C7 C8 C9 179.3(3)
C15 C7 C8 S1 177.0(3)
C6 C7 C8 S1 -0.2(3)
O2 S1 C8 C7 -113.6(3)
O1 S1 C8 C7 114.7(3)
C1 S1 C8 C7 0.1(3)
O2 S1 C8 C9 66.7(3)
O1 S1 C8 C9 -64.9(3)
C1 S1 C8 C9 -179.5(3)
C7 C8 C9 C10 -46.1(6)
S1 C8 C9 C10 133.4(3)
C7 C8 C9 C12 136.3(4)
S1 C8 C9 C12 -44.2(4)
C12 C9 C10 C13 177.0(3)
C8 C9 C10 C13 -0.9(6)
C12 C9 C10 S2 -0.7(4)
C8 C9 C10 S2 -178.5(3)
C11 S2 C10 C9 0.0(3)
C11 S2 C10 C13 -177.9(3)
C10 S2 C11 C12 0.7(3)
C10 S2 C11 C14 178.7(3)
C14 C11 C12 C9 -179.1(3)
S2 C11 C12 C9 -1.2(4)
C10 C9 C12 C11 1.3(4)
C8 C9 C12 C11 179.2(3)
C8 C7 C15 C18 -49.8(5)
C6 C7 C15 C18 127.2(4)
C8 C7 C15 C16 129.2(4)
C6 C7 C15 C16 -53.7(5)
C18 C15 C16 C17 1.2(4)
C7 C15 C16 C17 -177.9(3)
C15 C16 C17 C20 -179.3(3)
C15 C16 C17 S3 -1.5(4)
C18 S3 C17 C16 1.0(3)
C18 S3 C17 C20 179.1(3)
C16 C15 C18 C19 178.6(3)
C7 C15 C18 C19 -2.2(6)
C16 C15 C18 S3 -0.4(4)
C7 C15 C18 S3 178.7(3)
C17 S3 C18 C15 -0.3(3)
C17 S3 C18 C19 -179.5(3)
